data_7245927
loop_
_publ_author_name
'Zhu, Mei'
'Ma, Shuqi'
'Dong, Huiyang'
'Zhong, Qing'
'Liu, Yi'

_publ_section_title
;
 Slow magnetic relaxation and selective luminescent probe in a 2p--3d--4f
 heterotrispin chain
;
_journal_issue 3
_journal_name_full CrystEngComm
_journal_page_first 403
_journal_page_last 416
_journal_paper_doi 10.1039/D2CE01200F
_journal_volume 25
_journal_year 2023
_chemical_formula_moiety '2(C40 Cu2 F24 N3 O12)'
_chemical_formula_sum 'C80 Cu4 F48 N6 O24'
_chemical_formula_weight 2595.02
_space_group_crystal_system triclinic
_space_group_IT_number 2
_space_group_name_Hall '-P 1'
_space_group_name_H-M_alt 'P -1'
_atom_sites_solution_primary dual
_audit_block_doi 10.5517/ccdc.csd.cc29gj0b
_audit_creation_date 2021-12-16
_audit_creation_method
;
Olex2 1.2
(compiled 2018.05.29 svn.r3508 for OlexSys, GUI svn.r5506)
;
_audit_update_record
;
2021-12-16 deposited with the CCDC.	2022-11-29 downloaded from the CCDC.
;
_cell_angle_alpha 110.386(2)
_cell_angle_beta 93.646(2)
_cell_angle_gamma 100.428(2)
_cell_formula_units_Z 1
_cell_length_a 12.2932(6)
_cell_length_b 13.6174(6)
_cell_length_c 16.6873(8)
_cell_measurement_reflns_used 9941
_cell_measurement_temperature 193(2)
_cell_measurement_theta_max 52.689
_cell_measurement_theta_min 2.481
_cell_volume 2550.8(2)
_computing_cell_refinement 'SAINT v8.37A (Bruker, 2015)'
_computing_data_reduction 'SAINT v8.37A (Bruker, 2015)'
_computing_molecular_graphics 'Olex2 (Dolomanov et al., 2009)'
_computing_publication_material 'Olex2 (Dolomanov et al., 2009)'
_computing_structure_refinement 'ShelXL (Sheldrick, 2015)'
_computing_structure_solution 'ShelXT (Sheldrick, 2015)'
_diffrn_ambient_temperature 192.98
_diffrn_measured_fraction_theta_full 0.995
_diffrn_measured_fraction_theta_max 0.991
_diffrn_measurement_device_type 'CCD area detector'
_diffrn_measurement_method 'phi and omega scans'
_diffrn_radiation_monochromator graphite
_diffrn_radiation_type MoK\a
_diffrn_radiation_wavelength 0.71073
_diffrn_reflns_av_R_equivalents 0.0569
_diffrn_reflns_av_unetI/netI 0.0668
_diffrn_reflns_Laue_measured_fraction_full 0.995
_diffrn_reflns_Laue_measured_fraction_max 0.991
_diffrn_reflns_limit_h_max 14
_diffrn_reflns_limit_h_min -14
_diffrn_reflns_limit_k_max 15
_diffrn_reflns_limit_k_min -16
_diffrn_reflns_limit_l_max 20
_diffrn_reflns_limit_l_min -20
_diffrn_reflns_number 30478
_diffrn_reflns_point_group_measured_fraction_full 0.995
_diffrn_reflns_point_group_measured_fraction_max 0.991
_diffrn_reflns_theta_full 25.242
_diffrn_reflns_theta_max 25.372
_diffrn_reflns_theta_min 1.314
_exptl_absorpt_coefficient_mu 0.980
_exptl_absorpt_correction_T_max 0.3667
_exptl_absorpt_correction_T_min 0.2337
_exptl_crystal_colour blue
_exptl_crystal_density_diffrn 1.689
_exptl_crystal_description block
_exptl_crystal_F_000 1262
_refine_diff_density_max 0.961
_refine_diff_density_min -1.047
_refine_diff_density_rms 0.108
_refine_ls_extinction_method none
_refine_ls_goodness_of_fit_ref 1.051
_refine_ls_hydrogen_treatment undef
_refine_ls_matrix_type full
_refine_ls_number_parameters 730
_refine_ls_number_reflns 9274
_refine_ls_number_restraints 0
_refine_ls_restrained_S_all 1.051
_refine_ls_R_factor_all 0.1306
_refine_ls_R_factor_gt 0.0908
_refine_ls_shift/su_max 0.004
_refine_ls_shift/su_mean 0.001
_refine_ls_structure_factor_coef Fsqd
_refine_ls_weighting_details 'w=1/[\s^2^(Fo^2^)+(0.1679P)^2^+5.5189P] where P=(Fo^2^+2Fc^2^)/3'
_refine_ls_weighting_scheme calc
_refine_ls_wR_factor_gt 0.2768
_refine_ls_wR_factor_ref 0.3032
_reflns_Friedel_coverage 0.000
_reflns_number_gt 5760
_reflns_number_total 9274
_reflns_threshold_expression 'I > 2\s(I)'
_cod_data_source_file d2ce01200f2.cif
_cod_data_source_block a
_cod_depositor_comments 'Adding full bibliography for 7245927--7245932.cif.'
_cod_database_code 7245927
_shelx_shelxl_version_number 2014/7
_shelx_space_group_comment
;
The symmetry employed for this shelxl refinement is uniquely defined
by the following loop, which should always be used as a source of
symmetry information in preference to the above space-group names.
They are only intended as comments.
;
_olex2_refinement_description
;
;
_olex2_submission_special_instructions 'No special instructions were received'

loop_
_space_group_symop_operation_xyz
'x, y, z'
'-x, -y, -z'

loop_
_atom_site_label
_atom_site_type_symbol
_atom_site_fract_x
_atom_site_fract_y
_atom_site_fract_z
_atom_site_U_iso_or_equiv
_atom_site_adp_type
_atom_site_occupancy
_atom_site_site_symmetry_order
_atom_site_calc_flag
_atom_site_refinement_flags_posn
_atom_site_refinement_flags_adp
_atom_site_refinement_flags_occupancy
_atom_site_disorder_assembly
_atom_site_disorder_group
Cu01 Cu 0.97997(7) 0.83649(8) 0.67777(6) 0.0619(3) Uani 1 1 d . . . . .
Cu02 Cu 0.27931(9) 0.64814(8) 0.20041(7) 0.0699(4) Uani 1 1 d . . . . .
O003 O 0.3198(4) 0.7065(4) 0.1098(3) 0.0543(12) Uani 1 1 d . . . . .
O004 O 0.5181(4) 0.4962(3) 0.3906(3) 0.0490(11) Uani 1 1 d . . . . .
O005 O 0.9023(4) 0.9246(4) 0.7633(3) 0.0514(11) Uani 1 1 d . . . . .
F006 F 0.4498(4) 0.9214(4) 0.0615(3) 0.0777(14) Uani 1 1 d . . . . .
O007 O 1.1228(4) 0.8990(4) 0.7568(3) 0.0567(12) Uani 1 1 d . . . . .
O008 O 0.1997(4) 0.6164(4) 0.2887(3) 0.0573(12) Uani 1 1 d . . . . .
O009 O 1.0645(4) 0.7494(4) 0.5965(3) 0.0618(13) Uani 1 1 d . . . . .
F00A F 0.1402(6) 0.2894(4) 0.0312(4) 0.109(2) Uani 1 1 d . . . . .
O00B O 0.3325(5) 0.7855(4) 0.2905(3) 0.0656(14) Uani 1 1 d . . . . .
O00C O 1.0283(4) 0.9648(4) 0.6258(4) 0.0646(14) Uani 1 1 d . . . . .
N00D N 0.8333(4) 0.7587(4) 0.6011(4) 0.0463(13) Uani 1 1 d . . . . .
O00E O 0.4452(4) 0.6136(4) 0.2134(4) 0.0630(13) Uani 1 1 d . . . . .
O00F O 0.2212(5) 0.5101(4) 0.1148(3) 0.0621(14) Uani 1 1 d . . . . .
F00G F 1.2694(4) 1.0674(5) 0.9555(4) 0.0939(17) Uani 1 1 d . . . . .
O00H O 0.5312(4) 0.3064(4) 0.2951(4) 0.0672(15) Uani 1 1 d . . . . .
F00I F 1.2886(5) 0.9168(5) 0.8803(5) 0.128(3) Uani 1 1 d . . . . .
F00J F 0.4932(5) 0.7707(5) 0.0148(4) 0.0970(17) Uani 1 1 d . . . . .
F00K F 1.1689(5) 0.6155(5) 0.4849(4) 0.108(2) Uani 1 1 d . . . . .
F00L F 0.3259(4) 0.7851(5) -0.0137(3) 0.0947(18) Uani 1 1 d . . . . .
F00M F 0.3718(5) 0.9878(4) 0.4102(3) 0.1022(18) Uani 1 1 d . . . . .
F00N F 0.5031(6) 0.9081(5) 0.4173(4) 0.120(2) Uani 1 1 d . . . . .
N00O N 0.1200(5) 0.5317(5) 0.2662(4) 0.0591(16) Uani 1 1 d . . . . .
F00P F 0.5207(6) 1.0282(5) 0.3633(4) 0.121(2) Uani 1 1 d . . . . .
F00Q F 0.1507(6) 0.3795(5) -0.0507(4) 0.124(3) Uani 1 1 d . . . . .
O00R O 0.0072(5) 0.2681(5) 0.2180(5) 0.089(2) Uani 1 1 d . . . . .
C00S C 0.5193(5) 0.6057(5) 0.4389(4) 0.0496(16) Uani 1 1 d . . . . .
C00T C 0.6308(5) 0.6561(5) 0.4943(4) 0.0418(14) Uani 1 1 d . . . . .
C00U C 0.2358(5) 0.4025(6) 0.2646(4) 0.0481(16) Uani 1 1 d . . . . .
C00V C 0.9467(5) 0.9936(5) 0.8353(5) 0.0503(16) Uani 1 1 d . . . . .
C00W C 0.3833(5) 0.7946(5) 0.1265(4) 0.0482(16) Uani 1 1 d . . . . .
F00X F 0.9032(5) 1.1121(6) 0.9653(4) 0.136(3) Uani 1 1 d . . . . .
F00Y F 1.0871(7) 1.1286(6) 0.5751(6) 0.145(3) Uani 1 1 d . . . . .
F00Z F 1.2941(6) 0.7403(6) 0.4854(5) 0.133(3) Uani 1 1 d . . . . .
C010 C 0.4332(6) 0.3336(5) 0.2813(5) 0.0501(16) Uani 1 1 d . . . . .
N011 N 0.0291(5) 0.3682(6) 0.2326(5) 0.0701(19) Uani 1 1 d . . . . .
F012 F 1.3216(4) 1.0403(7) 0.8327(4) 0.138(3) Uani 1 1 d . . . . .
C013 C 0.4242(5) 0.4366(5) 0.3333(4) 0.0428(15) Uani 1 1 d . . . . .
C014 C 0.2441(6) 0.2981(6) 0.2132(5) 0.0552(18) Uani 1 1 d . . . . .
C015 C 0.4300(6) 0.8719(5) 0.2063(5) 0.0507(17) Uani 1 1 d . . . . .
F016 F 1.2786(6) 0.6992(7) 0.5966(4) 0.140(3) Uani 1 1 d . . . . .
C017 C 0.3429(6) 0.2653(5) 0.2208(5) 0.0594(19) Uani 1 1 d . . . . .
C018 C 1.1353(5) 0.9687(5) 0.8305(5) 0.0496(16) Uani 1 1 d . . . . .
F019 F 0.2692(7) 0.2876(5) -0.0480(4) 0.134(3) Uani 1 1 d . . . . .
C01A C 0.3281(5) 0.4723(5) 0.3260(4) 0.0463(15) Uani 1 1 d . . . . .
C01B C 0.8188(6) 0.6589(6) 0.5448(4) 0.0520(17) Uani 1 1 d . . . . .
F01C F 0.7686(5) 1.0052(6) 0.8755(5) 0.153(4) Uani 1 1 d . . . . .
C01D C 1.0556(6) 1.0188(6) 0.8737(5) 0.0582(19) Uani 1 1 d . . . . .
C01E C 0.6456(6) 0.7604(6) 0.5519(5) 0.061(2) Uani 1 1 d . . . . .
C01F C 1.1457(6) 0.7908(8) 0.5658(5) 0.064(2) Uani 1 1 d . . . . .
C01G C 0.7492(6) 0.8091(6) 0.6050(5) 0.060(2) Uani 1 1 d . . . . .
C01H C 0.4676(6) 0.5336(8) 0.1575(6) 0.065(2) Uani 1 1 d . . . . .
C01I C 0.1341(6) 0.4362(6) 0.2557(5) 0.0540(17) Uani 1 1 d . . . . .
C01J C 0.3947(8) 0.4510(7) 0.0875(6) 0.074(2) Uani 1 1 d . . . . .
C01K C 0.7186(5) 0.6035(6) 0.4896(4) 0.0505(17) Uani 1 1 d . . . . .
C01L C 0.4003(6) 0.8599(6) 0.2808(5) 0.0557(18) Uani 1 1 d . . . . .
F01M F 0.8545(9) 1.1336(8) 0.8559(8) 0.188(5) Uani 1 1 d . . . . .
C01N C -0.0005(7) 0.5417(8) 0.2583(6) 0.073(2) Uani 1 1 d . . . . .
C01O C 0.2810(7) 0.4474(6) 0.0749(5) 0.0582(19) Uani 1 1 d . . . . .
C01P C 1.1147(7) 0.9696(7) 0.5932(5) 0.066(2) Uani 1 1 d . . . . .
C01Q C 1.2219(8) 0.7119(9) 0.5329(6) 0.087(3) Uani 1 1 d . . . . .
C01R C 0.4126(6) 0.8192(6) 0.0464(5) 0.0576(18) Uani 1 1 d . . . . .
C01S C 1.2559(7) 0.9999(7) 0.8753(6) 0.072(2) Uani 1 1 d . . . . .
C01T C 1.1751(7) 0.8875(8) 0.5623(6) 0.072(2) Uani 1 1 d . . . . .
C01U C 0.2088(9) 0.3489(7) 0.0004(6) 0.081(3) Uani 1 1 d . . . . .
F01V F 0.6445(6) 0.5848(11) 0.2308(9) 0.284(10) Uani 1 1 d . . . . .
C01W C 0.4522(8) 0.9473(7) 0.3684(6) 0.070(2) Uani 1 1 d . . . . .
C01X C -0.0612(7) 0.4225(7) 0.2129(7) 0.076(3) Uani 1 1 d . . . . .
F01Y F 0.6334(7) 0.5059(12) 0.1032(7) 0.214(6) Uani 1 1 d . . . . .
C01Z C 0.8665(8) 1.0570(7) 0.8848(6) 0.081(3) Uani 1 1 d . . . . .
F020 F 0.5937(7) 0.4287(10) 0.1762(8) 0.191(5) Uani 1 1 d . . . . .
C021 C 0.5856(9) 0.5224(11) 0.1655(7) 0.090(3) Uani 1 1 d . . . . .
C022 C -0.0816(10) 0.3872(9) 0.1129(8) 0.114(4) Uani 1 1 d . . . . .
C023 C -0.0116(8) 0.6162(8) 0.2102(7) 0.091(3) Uani 1 1 d . . . . .
C024 C 1.1601(12) 1.0797(11) 0.5868(11) 0.113(4) Uani 1 1 d . . . . .
C025 C -0.0285(10) 0.5974(12) 0.3523(7) 0.116(4) Uani 1 1 d . . . . .
F026 F 1.2244(12) 1.0759(10) 0.5316(12) 0.268(9) Uani 1 1 d . . . . .
C027 C 0.5472(8) 0.2031(7) 0.2363(6) 0.090(3) Uani 1 1 d . . . . .
C028 C -0.1642(9) 0.3847(12) 0.2473(12) 0.144(6) Uani 1 1 d . . . . .
F02A F 1.2217(14) 1.1412(9) 0.6582(11) 0.285(10) Uani 1 1 d . . . . .

loop_
_atom_site_aniso_label
_atom_site_aniso_U_11
_atom_site_aniso_U_22
_atom_site_aniso_U_33
_atom_site_aniso_U_23
_atom_site_aniso_U_13
_atom_site_aniso_U_12
Cu01 0.0471(5) 0.0599(6) 0.0651(6) 0.0104(5) 0.0006(4) 0.0058(4)
Cu02 0.0679(7) 0.0603(6) 0.0718(7) 0.0236(5) -0.0084(5) -0.0023(5)
O003 0.063(3) 0.038(3) 0.050(3) 0.010(2) -0.009(2) 0.000(2)
O004 0.040(2) 0.043(2) 0.050(3) 0.004(2) -0.013(2) 0.009(2)
O005 0.034(2) 0.050(3) 0.054(3) 0.004(2) -0.002(2) 0.003(2)
F006 0.081(3) 0.070(3) 0.082(3) 0.039(3) 0.003(3) -0.002(3)
O007 0.039(3) 0.060(3) 0.059(3) 0.011(3) 0.002(2) 0.006(2)
O008 0.049(3) 0.050(3) 0.064(3) 0.015(2) -0.004(2) 0.002(2)
O009 0.049(3) 0.059(3) 0.060(3) -0.001(2) 0.001(2) 0.016(2)
F00A 0.136(5) 0.076(3) 0.079(3) 0.024(3) -0.036(3) -0.043(3)
O00B 0.074(4) 0.058(3) 0.053(3) 0.015(2) 0.001(3) -0.002(3)
O00C 0.055(3) 0.064(3) 0.080(4) 0.029(3) 0.013(3) 0.019(3)
N00D 0.036(3) 0.049(3) 0.049(3) 0.016(3) -0.003(2) 0.005(2)
O00E 0.053(3) 0.056(3) 0.071(3) 0.021(3) -0.010(3) 0.001(2)
O00F 0.068(3) 0.040(3) 0.067(3) 0.017(2) -0.013(3) -0.004(2)
F00G 0.058(3) 0.102(4) 0.083(3) -0.005(3) -0.024(3) 0.010(3)
O00H 0.057(3) 0.047(3) 0.081(4) 0.007(3) -0.024(3) 0.016(2)
F00I 0.092(4) 0.112(5) 0.143(6) -0.003(4) -0.054(4) 0.053(4)
F00J 0.090(4) 0.108(4) 0.091(4) 0.024(3) 0.040(3) 0.031(3)
F00K 0.097(4) 0.095(4) 0.107(4) -0.004(4) 0.002(4) 0.047(4)
F00L 0.073(3) 0.133(5) 0.070(3) 0.057(3) -0.017(3) -0.029(3)
F00M 0.116(5) 0.079(3) 0.076(3) -0.015(3) 0.009(3) 0.021(3)
F00N 0.144(6) 0.106(4) 0.072(4) -0.014(3) -0.041(4) 0.043(4)
N00O 0.039(3) 0.060(4) 0.069(4) 0.020(3) -0.015(3) 0.002(3)
F00P 0.121(5) 0.096(4) 0.080(4) -0.011(3) 0.007(3) -0.048(4)
F00Q 0.165(6) 0.107(4) 0.075(4) 0.027(3) -0.060(4) 0.007(4)
O00R 0.053(3) 0.071(4) 0.148(6) 0.062(4) -0.008(4) -0.009(3)
C00S 0.039(4) 0.049(4) 0.050(4) 0.006(3) -0.007(3) 0.012(3)
C00T 0.043(4) 0.040(3) 0.039(3) 0.013(3) -0.005(3) 0.005(3)
C00U 0.033(3) 0.066(4) 0.049(4) 0.028(3) -0.003(3) 0.005(3)
C00V 0.040(4) 0.044(4) 0.055(4) 0.007(3) 0.001(3) 0.005(3)
C00W 0.037(3) 0.047(4) 0.056(4) 0.017(3) -0.003(3) 0.006(3)
F00X 0.081(4) 0.157(6) 0.097(4) -0.050(4) -0.014(3) 0.049(4)
F00Y 0.127(6) 0.111(5) 0.230(9) 0.101(6) 0.025(6) 0.035(5)
F00Z 0.119(5) 0.136(6) 0.143(6) 0.026(5) 0.075(5) 0.057(4)
C010 0.043(4) 0.045(4) 0.057(4) 0.018(3) -0.011(3) 0.006(3)
N011 0.031(3) 0.073(5) 0.105(5) 0.041(4) -0.013(3) -0.001(3)
F012 0.037(3) 0.244(9) 0.114(5) 0.076(5) -0.009(3) -0.032(4)
C013 0.034(3) 0.047(4) 0.044(3) 0.017(3) -0.005(3) 0.002(3)
C014 0.049(4) 0.055(4) 0.058(4) 0.026(4) -0.011(3) -0.002(3)
C015 0.046(4) 0.043(4) 0.052(4) 0.006(3) 0.001(3) 0.007(3)
F016 0.127(5) 0.210(8) 0.084(4) 0.019(5) -0.014(4) 0.119(6)
C017 0.057(5) 0.036(4) 0.072(5) 0.015(3) -0.015(4) -0.003(3)
C018 0.038(4) 0.046(4) 0.056(4) 0.013(3) -0.002(3) 0.000(3)
F019 0.154(6) 0.091(4) 0.099(5) -0.030(4) -0.008(4) 0.023(4)
C01A 0.038(3) 0.056(4) 0.044(4) 0.017(3) -0.002(3) 0.012(3)
C01B 0.042(4) 0.053(4) 0.048(4) 0.003(3) -0.002(3) 0.010(3)
F01C 0.063(4) 0.121(5) 0.174(7) -0.060(5) 0.048(4) -0.010(3)
C01D 0.044(4) 0.043(4) 0.070(5) 0.005(3) -0.005(3) 0.004(3)
C01E 0.052(4) 0.054(4) 0.061(5) 0.006(4) -0.015(3) 0.012(3)
C01F 0.035(4) 0.088(6) 0.053(4) 0.007(4) -0.006(3) 0.017(4)
C01G 0.051(4) 0.043(4) 0.070(5) 0.007(3) -0.018(4) 0.006(3)
C01H 0.051(5) 0.082(6) 0.069(5) 0.043(5) -0.004(4) 0.004(4)
C01I 0.044(4) 0.058(4) 0.058(4) 0.023(4) -0.009(3) 0.008(3)
C01J 0.088(7) 0.065(5) 0.070(5) 0.028(4) 0.004(5) 0.014(5)
C01K 0.038(4) 0.050(4) 0.050(4) 0.004(3) -0.007(3) 0.009(3)
C01L 0.051(4) 0.046(4) 0.057(4) 0.008(3) -0.004(3) 0.006(3)
F01M 0.205(10) 0.177(8) 0.265(12) 0.115(9) 0.117(9) 0.147(8)
C01N 0.047(4) 0.094(6) 0.082(6) 0.038(5) -0.009(4) 0.020(4)
C01O 0.071(5) 0.051(4) 0.046(4) 0.020(3) -0.007(4) -0.003(4)
C01P 0.053(5) 0.086(6) 0.062(5) 0.031(4) 0.004(4) 0.014(4)
C01Q 0.056(5) 0.119(8) 0.065(6) 0.004(6) 0.010(5) 0.027(5)
C01R 0.043(4) 0.065(5) 0.061(5) 0.023(4) 0.000(3) 0.005(4)
C01S 0.047(5) 0.066(5) 0.089(6) 0.015(5) -0.010(4) 0.012(4)
C01T 0.053(5) 0.093(7) 0.074(6) 0.032(5) 0.015(4) 0.019(5)
C01U 0.106(8) 0.059(5) 0.064(5) 0.010(5) -0.003(5) 0.014(5)
F01V 0.065(5) 0.280(13) 0.300(14) -0.149(11) -0.063(7) 0.075(6)
C01W 0.070(5) 0.059(5) 0.060(5) -0.002(4) -0.003(4) 0.012(4)
C01X 0.048(5) 0.063(5) 0.108(7) 0.026(5) -0.014(5) 0.009(4)
F01Y 0.093(5) 0.447(19) 0.197(9) 0.211(12) 0.076(6) 0.086(8)
C01Z 0.062(6) 0.060(5) 0.083(6) -0.017(5) -0.001(5) 0.011(4)
F020 0.099(6) 0.273(13) 0.269(12) 0.161(11) 0.035(7) 0.086(7)
C021 0.064(6) 0.135(10) 0.086(7) 0.062(7) 0.002(6) 0.013(6)
C022 0.107(8) 0.097(8) 0.114(9) 0.024(7) -0.064(7) 0.022(6)
C023 0.078(6) 0.083(6) 0.115(8) 0.046(6) -0.011(6) 0.020(5)
C024 0.095(9) 0.092(8) 0.170(13) 0.074(9) 0.041(9) 0.006(7)
C025 0.084(7) 0.184(13) 0.079(7) 0.033(8) 0.016(6) 0.056(8)
F026 0.295(14) 0.231(12) 0.45(2) 0.255(14) 0.289(17) 0.144(11)
C027 0.087(7) 0.068(6) 0.090(7) -0.008(5) -0.021(5) 0.043(5)
C028 0.046(6) 0.138(11) 0.257(19) 0.091(12) 0.022(8) 0.010(6)
F02A 0.338(18) 0.156(9) 0.304(16) 0.146(10) -0.150(15) -0.147(11)

loop_
_atom_type_symbol
_atom_type_description
_atom_type_scat_dispersion_real
_atom_type_scat_dispersion_imag
_atom_type_scat_source
C C 0.0033 0.0016 'International Tables Vol C Tables 4.2.6.8 and 6.1.1.4'
Cu Cu 0.3201 1.2651 'International Tables Vol C Tables 4.2.6.8 and 6.1.1.4'
F F 0.0171 0.0103 'International Tables Vol C Tables 4.2.6.8 and 6.1.1.4'
N N 0.0061 0.0033 'International Tables Vol C Tables 4.2.6.8 and 6.1.1.4'
O O 0.0106 0.0060 'International Tables Vol C Tables 4.2.6.8 and 6.1.1.4'

loop_
_geom_angle_atom_site_label_1
_geom_angle_atom_site_label_2
_geom_angle_atom_site_label_3
_geom_angle
_geom_angle_site_symmetry_1
_geom_angle_site_symmetry_3
_geom_angle_publ_flag
O005 Cu01 O007 90.90(19) . . ?
O005 Cu01 O009 177.0(2) . . ?
O005 Cu01 O00C 92.0(2) . . ?
O005 Cu01 N00D 90.3(2) . . ?
O007 Cu01 O00C 86.9(2) . . ?
O007 Cu01 N00D 173.7(2) . . ?
O009 Cu01 O007 86.2(2) . . ?
O009 Cu01 O00C 88.7(2) . . ?
O009 Cu01 N00D 92.5(2) . . ?
N00D Cu01 O00C 99.3(2) . . ?
O003 Cu02 O00E 90.7(2) . . ?
O008 Cu02 O003 160.8(2) . . ?
O008 Cu02 O00E 107.8(2) . . ?
O00B Cu02 O003 92.1(2) . . ?
O00B Cu02 O008 83.1(2) . . ?
O00B Cu02 O00E 89.4(2) . . ?
O00F Cu02 O003 90.6(2) . . ?
O00F Cu02 O008 93.9(2) . . ?
O00F Cu02 O00B 177.0(2) . . ?
O00F Cu02 O00E 92.0(2) . . ?
C00W O003 Cu02 122.6(5) . . ?
C013 O004 C00S 117.4(5) . . ?
C00V O005 Cu01 125.6(4) . . ?
C018 O007 Cu01 125.3(4) . . ?
N00O O008 Cu02 119.1(4) . . ?
C01F O009 Cu01 122.5(5) . . ?
C01L O00B Cu02 122.7(5) . . ?
C01P O00C Cu01 118.7(5) . . ?
C01B N00D Cu01 121.8(4) . . ?
C01B N00D C01G 118.6(6) . . ?
C01G N00D Cu01 119.6(5) . . ?
C01H O00E Cu02 119.4(5) . . ?
C01O O00F Cu02 124.0(5) . . ?
C010 O00H C027 117.4(6) . . ?
O008 N00O C01I 124.7(6) . . ?
O008 N00O C01N 120.1(6) . . ?
C01I N00O C01N 115.0(6) . . ?
O004 C00S C00T 108.3(5) . . ?
C01E C00T C00S 117.4(6) . . ?
C01E C00T C01K 119.1(6) . . ?
C01K C00T C00S 123.4(6) . . ?
C014 C00U C01A 119.8(6) . . ?
C014 C00U C01I 119.5(6) . . ?
C01A C00U C01I 120.8(7) . . ?
O005 C00V C01D 129.0(7) . . ?
O005 C00V C01Z 113.6(6) . . ?
C01D C00V C01Z 117.4(6) . . ?
O003 C00W C015 128.8(7) . . ?
O003 C00W C01R 114.0(6) . . ?
C015 C00W C01R 117.2(6) . . ?
O00H C010 C013 116.1(6) . . ?
O00H C010 C017 124.1(6) . . ?
C017 C010 C013 119.7(6) . . ?
O00R N011 C01I 126.6(6) . . ?
O00R N011 C01X 120.6(6) . . ?
C01I N011 C01X 112.3(6) . . ?
O004 C013 C010 114.4(5) . . ?
C01A C013 O004 124.3(6) . . ?
C01A C013 C010 121.2(6) . . ?
C017 C014 C00U 119.8(6) . . ?
C01L C015 C00W 120.5(6) . . ?
C014 C017 C010 120.4(7) . . ?
O007 C018 C01D 128.3(6) . . ?
O007 C018 C01S 112.6(7) . . ?
C01D C018 C01S 119.1(7) . . ?
C013 C01A C00U 119.1(6) . . ?
N00D C01B C01K 123.0(6) . . ?
C00V C01D C018 120.8(7) . . ?
C00T C01E C01G 118.5(7) . . ?
O009 C01F C01Q 110.6(8) . . ?
O009 C01F C01T 131.4(8) . . ?
C01T C01F C01Q 117.9(8) . . ?
N00D C01G C01E 122.5(6) . . ?
O00E C01H C01J 128.4(8) . . ?
O00E C01H C021 116.2(8) . . ?
C01J C01H C021 115.4(9) . . ?
N00O C01I C00U 128.5(7) . . ?
N00O C01I N011 107.2(6) . . ?
N011 C01I C00U 124.3(7) . . ?
C01O C01J C01H 121.9(8) . . ?
C00T C01K C01B 118.2(6) . . ?
O00B C01L C015 129.6(7) . . ?
O00B C01L C01W 110.8(7) . . ?
C015 C01L C01W 119.6(7) . . ?
N00O C01N C01X 101.1(7) . . ?
N00O C01N C023 108.5(7) . . ?
N00O C01N C025 107.7(7) . . ?
C01X C01N C025 114.6(9) . . ?
C023 C01N C01X 117.1(8) . . ?
C023 C01N C025 107.2(9) . . ?
O00F C01O C01J 132.0(7) . . ?
O00F C01O C01U 110.9(7) . . ?
C01J C01O C01U 117.1(8) . . ?
O00C C01P C01T 127.7(8) . . ?
O00C C01P C024 113.8(9) . . ?
C01T C01P C024 118.5(9) . . ?
F00K C01Q F00Z 104.8(8) . . ?
F00K C01Q F016 104.2(10) . . ?
F00K C01Q C01F 114.0(8) . . ?
F00Z C01Q C01F 113.7(10) . . ?
F016 C01Q F00Z 107.7(8) . . ?
F016 C01Q C01F 111.7(7) . . ?
F006 C01R F00J 106.0(6) . . ?
F006 C01R F00L 107.1(6) . . ?
F006 C01R C00W 114.2(6) . . ?
F00J C01R C00W 109.4(6) . . ?
F00L C01R F00J 108.6(7) . . ?
F00L C01R C00W 111.2(6) . . ?
F00G C01S C018 113.6(7) . . ?
F00I C01S F00G 104.6(8) . . ?
F00I C01S C018 110.9(7) . . ?
F012 C01S F00G 109.1(8) . . ?
F012 C01S F00I 108.1(9) . . ?
F012 C01S C018 110.2(8) . . ?
C01F C01T C01P 123.9(8) . . ?
F00A C01U F019 107.8(8) . . ?
F00A C01U C01O 110.5(7) . . ?
F00Q C01U F00A 108.8(9) . . ?
F00Q C01U F019 106.3(8) . . ?
F00Q C01U C01O 110.5(7) . . ?
F019 C01U C01O 112.7(9) . . ?
F00M C01W C01L 109.6(7) . . ?
F00N C01W F00M 106.9(8) . . ?
F00N C01W C01L 111.2(7) . . ?
F00P C01W F00M 105.6(7) . . ?
F00P C01W F00N 108.8(8) . . ?
F00P C01W C01L 114.2(8) . . ?
N011 C01X C01N 100.0(6) . . ?
N011 C01X C022 106.2(8) . . ?
C01N C01X C022 112.8(8) . . ?
C028 C01X N011 108.1(8) . . ?
C028 C01X C01N 117.0(10) . . ?
C028 C01X C022 111.4(10) . . ?
F00X C01Z C00V 114.6(8) . . ?
F00X C01Z F01M 101.3(9) . . ?
F01C C01Z C00V 115.4(7) . . ?
F01C C01Z F00X 111.1(9) . . ?
F01C C01Z F01M 103.1(10) . . ?
F01M C01Z C00V 109.8(9) . . ?
F01V C021 C01H 115.4(11) . . ?
F01V C021 F020 98.7(12) . . ?
F01Y C021 C01H 119.2(9) . . ?
F01Y C021 F01V 112.7(12) . . ?
F01Y C021 F020 95.2(12) . . ?
F020 C021 C01H 111.7(9) . . ?
F00Y C024 C01P 115.2(10) . . ?
F00Y C024 F02A 106.2(15) . . ?
F026 C024 F00Y 108.7(14) . . ?
F026 C024 C01P 113.6(12) . . ?
F026 C024 F02A 103.7(15) . . ?
F02A C024 C01P 108.6(12) . . ?

loop_
_geom_bond_atom_site_label_1
_geom_bond_atom_site_label_2
_geom_bond_distance
_geom_bond_site_symmetry_2
_geom_bond_publ_flag
Cu01 O005 1.946(5) . ?
Cu01 O007 1.982(5) . ?
Cu01 O009 1.958(5) . ?
Cu01 O00C 2.215(5) . ?
Cu01 N00D 2.020(5) . ?
Cu02 O003 1.989(5) . ?
Cu02 O008 1.947(5) . ?
Cu02 O00B 1.913(5) . ?
Cu02 O00E 2.189(6) . ?
Cu02 O00F 1.897(5) . ?
O003 C00W 1.235(8) . ?
O004 C00S 1.423(8) . ?
O004 C013 1.373(7) . ?
O005 C00V 1.252(8) . ?
F006 C01R 1.311(9) . ?
O007 C018 1.243(8) . ?
O008 N00O 1.293(7) . ?
O009 C01F 1.280(10) . ?
F00A C01U 1.314(11) . ?
O00B C01L 1.254(9) . ?
O00C C01P 1.225(9) . ?
N00D C01B 1.328(8) . ?
N00D C01G 1.333(9) . ?
O00E C01H 1.251(10) . ?
O00F C01O 1.268(10) . ?
F00G C01S 1.313(10) . ?
O00H C010 1.351(8) . ?
O00H C027 1.464(10) . ?
F00I C01S 1.295(10) . ?
F00J C01R 1.326(9) . ?
F00K C01Q 1.297(12) . ?
F00L C01R 1.311(9) . ?
F00M C01W 1.335(10) . ?
F00N C01W 1.305(11) . ?
N00O C01I 1.296(9) . ?
N00O C01N 1.513(10) . ?
F00P C01W 1.293(10) . ?
F00Q C01U 1.300(11) . ?
O00R N011 1.271(8) . ?
C00S C00T 1.503(9) . ?
C00T C01E 1.381(9) . ?
C00T C01K 1.392(9) . ?
C00U C014 1.407(10) . ?
C00U C01A 1.423(9) . ?
C00U C01I 1.424(10) . ?
C00V C01D 1.376(10) . ?
C00V C01Z 1.521(11) . ?
C00W C015 1.385(9) . ?
C00W C01R 1.534(10) . ?
F00X C01Z 1.293(10) . ?
F00Y C024 1.254(14) . ?
F00Z C01Q 1.321(12) . ?
C010 C013 1.398(9) . ?
C010 C017 1.396(9) . ?
N011 C01I 1.388(9) . ?
N011 C01X 1.519(10) . ?
F012 C01S 1.282(11) . ?
C013 C01A 1.370(9) . ?
C014 C017 1.381(11) . ?
C015 C01L 1.373(10) . ?
F016 C01Q 1.313(11) . ?
C018 C01D 1.391(10) . ?
C018 C01S 1.532(10) . ?
F019 C01U 1.316(11) . ?
C01B C01K 1.403(9) . ?
F01C C01Z 1.250(10) . ?
C01E C01G 1.410(10) . ?
C01F C01Q 1.534(12) . ?
C01F C01T 1.324(13) . ?
C01H C01J 1.422(12) . ?
C01H C021 1.488(13) . ?
C01J C01O 1.389(12) . ?
C01L C01W 1.535(10) . ?
F01M C01Z 1.319(13) . ?
C01N C01X 1.548(12) . ?
C01N C023 1.516(13) . ?
C01N C025 1.577(14) . ?
C01O C01U 1.549(11) . ?
C01P C01T 1.419(12) . ?
C01P C024 1.545(14) . ?
F01V C021 1.211(13) . ?
C01X C022 1.556(15) . ?
C01X C028 1.504(15) . ?
F01Y C021 1.199(12) . ?
F020 C021 1.368(14) . ?
C024 F026 1.245(15) . ?
C024 F02A 1.285(18) . ?
